data_7049396
loop_
_publ_author_name
'Guo, Liwei'
'Zada, Muhammad'
'Zhang, Wenjuan'
'Vignesh, Arumugam'
'Zhu, Dongzhi'
'Ma, Yanping'
'Liang, Tongling'
'Sun, Wen-Hua'

_publ_section_title
;
 Highly linear polyethylenes tailored with
 2,6-bis[1-(p-dibenzo-cycloheptylarylimino)ethyl]pyridylcobalt
 dichlorides.
;
_journal_issue 17
_journal_name_full 'Dalton transactions (Cambridge, England : 2003)'
_journal_page_first 5604
_journal_page_last 5613
_journal_paper_doi 10.1039/c9dt01109a
_journal_volume 48
_journal_year 2019
_chemical_formula_moiety 'C55 H51 Cl2 Co N3'
_chemical_formula_sum 'C55 H51 Cl2 Co N3'
_chemical_formula_weight 883.81
_space_group_crystal_system monoclinic
_space_group_IT_number 14
_space_group_name_Hall '-P 2ybc'
_space_group_name_H-M_alt 'P 1 21/c 1'
_symmetry_space_group_name_Hall '-P 2ybc'
_symmetry_space_group_name_H-M 'P 1 21/c 1'
_atom_sites_solution_hydrogens geom
_atom_sites_solution_primary iterative
_audit_creation_date 2018-07-31
_audit_creation_method
;
Olex2 1.2
(compiled 2018.05.29 svn.r3508 for OlexSys, GUI svn.r5506)
;
_audit_update_record
;
2019-02-16 deposited with the CCDC.    2019-03-21 downloaded from the CCDC.
;
_cell_angle_alpha 90
_cell_angle_beta 96.785(2)
_cell_angle_gamma 90
_cell_formula_units_Z 4
_cell_length_a 19.7015(4)
_cell_length_b 14.7144(4)
_cell_length_c 16.6079(4)
_cell_measurement_reflns_used 15700
_cell_measurement_temperature 173.1500
_cell_measurement_theta_max 31.2990
_cell_measurement_theta_min 1.8220
_cell_volume 4780.8(2)
_computing_molecular_graphics 'Olex2 (Dolomanov et al., 2009)'
_computing_publication_material 'Olex2 (Dolomanov et al., 2009)'
_computing_structure_refinement 'ShelXL (Sheldrick, 2015)'
_computing_structure_solution 'olex2.solve (Bourhis et al., 2015)'
_diffrn_ambient_temperature 173.1500
_diffrn_measured_fraction_theta_full 0.987
_diffrn_measured_fraction_theta_max 0.877
_diffrn_measurement_device_type 'dtrek-CrysAlisPro-abstract goniometer imported rigaku-d*trek images'
_diffrn_radiation_type MoK\a
_diffrn_radiation_wavelength 0.71073
_diffrn_reflns_av_R_equivalents 0.0401
_diffrn_reflns_av_unetI/netI 0.0523
_diffrn_reflns_Laue_measured_fraction_full 0.987
_diffrn_reflns_Laue_measured_fraction_max 0.877
_diffrn_reflns_limit_h_max 28
_diffrn_reflns_limit_h_min -27
_diffrn_reflns_limit_k_max 20
_diffrn_reflns_limit_k_min -17
_diffrn_reflns_limit_l_max 24
_diffrn_reflns_limit_l_min -24
_diffrn_reflns_number 37223
_diffrn_reflns_point_group_measured_fraction_full 0.987
_diffrn_reflns_point_group_measured_fraction_max 0.877
_diffrn_reflns_theta_full 25.242
_diffrn_reflns_theta_max 31.510
_diffrn_reflns_theta_min 1.732
_exptl_absorpt_coefficient_mu 0.509
_exptl_crystal_colour brown
_exptl_crystal_density_diffrn 1.228
_exptl_crystal_description block
_exptl_crystal_F_000 1852
_refine_diff_density_max 0.340
_refine_diff_density_min -0.275
_refine_diff_density_rms 0.063
_refine_ls_extinction_method none
_refine_ls_goodness_of_fit_ref 1.050
_refine_ls_hydrogen_treatment constr
_refine_ls_matrix_type full
_refine_ls_number_parameters 556
_refine_ls_number_reflns 13964
_refine_ls_number_restraints 0
_refine_ls_restrained_S_all 1.050
_refine_ls_R_factor_all 0.0713
_refine_ls_R_factor_gt 0.0492
_refine_ls_shift/su_max 0.001
_refine_ls_shift/su_mean 0.000
_refine_ls_structure_factor_coef Fsqd
_refine_ls_weighting_details 'w=1/[\s^2^(Fo^2^)+(0.0495P)^2^+1.2457P] where P=(Fo^2^+2Fc^2^)/3'
_refine_ls_weighting_scheme calc
_refine_ls_wR_factor_gt 0.1097
_refine_ls_wR_factor_ref 0.1199
_reflns_Friedel_coverage 0.000
_reflns_number_gt 10471
_reflns_number_total 13964
_reflns_threshold_expression 'I > 2\s(I)'
_cod_data_source_file c9dt01109a2.cif
_cod_data_source_block Co1
_cod_depositor_comments 'Adding full bibliography for 7049396--7049399.cif.'
_cod_database_code 7049396
_shelx_shelxl_version_number 2017/1
_shelx_space_group_comment
;
The symmetry employed for this shelxl refinement is uniquely defined
by the following loop, which should always be used as a source of
symmetry information in preference to the above space-group names.
They are only intended as comments.
;
_olex2_refinement_description
;
1. Fixed Uiso
 At 1.2 times of:
  All C(H) groups, All C(H,H) groups
 At 1.5 times of:
  All C(H,H,H) groups
2.a Ternary CH refined with riding coordinates:
 C18(H18), C41(H41)
2.b Secondary CH2 refined with riding coordinates:
 C26(H26a,H26b), C25(H25a,H25b), C49(H49a,H49b), C48(H48a,H48b)
2.c Aromatic/amide H refined with riding coordinates:
 C37(H37), C35(H35), C4(H4), C12(H12), C2(H2), C43(H43), C54(H54), C28(H28),
 C20(H20), C46(H46), C44(H44), C23(H23), C14(H14), C29(H29), C45(H45), C3(H3),
 C51(H51), C21(H21), C31(H31), C22(H22), C30(H30), C53(H53), C52(H52)
2.d Idealised Me refined as rotating group:
 C7(H7a,H7b,H7c), C9(H9a,H9b,H9c), C40(H40a,H40b,H40c), C16(H16a,H16b,H16c),
 C17(H17a,H17b,H17c), C39(H39a,H39b,H39c)
;
_olex2_submission_special_instructions 'No special instructions were received'

loop_
_space_group_symop_operation_xyz
'x, y, z'
'-x, y+1/2, -z+1/2'
'-x, -y, -z'
'x, -y-1/2, z-1/2'

loop_
_atom_site_label
_atom_site_type_symbol
_atom_site_fract_x
_atom_site_fract_y
_atom_site_fract_z
_atom_site_U_iso_or_equiv
_atom_site_adp_type
_atom_site_occupancy
_atom_site_site_symmetry_order
_atom_site_calc_flag
_atom_site_refinement_flags_posn
Co1 Co 0.74725(2) 0.64287(2) 0.30899(2) 0.02130(7) Uani 1 1 d .
Cl2 Cl 0.81172(2) 0.77377(3) 0.33768(3) 0.03434(11) Uani 1 1 d .
Cl1 Cl 0.69862(3) 0.60130(4) 0.41815(3) 0.03825(12) Uani 1 1 d .
N2 N 0.77284(7) 0.64839(10) 0.19315(8) 0.0208(3) Uani 1 1 d .
N1 N 0.82329(7) 0.53848(10) 0.30159(9) 0.0240(3) Uani 1 1 d .
N3 N 0.65940(7) 0.69935(10) 0.23534(9) 0.0243(3) Uani 1 1 d .
C5 C 0.73768(8) 0.70425(12) 0.14015(10) 0.0234(4) Uani 1 1 d .
C1 C 0.83128(8) 0.61100(12) 0.17801(10) 0.0235(4) Uani 1 1 d .
C36 C 0.47063(8) 0.72577(12) 0.32957(11) 0.0245(4) Uani 1 1 d .
C37 C 0.48964(8) 0.64520(13) 0.29620(11) 0.0272(4) Uani 1 1 d .
H37 H 0.460247 0.595619 0.294872 0.033 Uiso 1 1 calc R
C33 C 0.59475(8) 0.71081(12) 0.26605(11) 0.0254(4) Uani 1 1 d .
C55 C 0.40201(8) 0.79309(13) 0.43482(11) 0.0281(4) Uani 1 1 d .
C32 C 0.88656(8) 0.27411(12) 0.62120(10) 0.0245(4) Uani 1 1 d .
C38 C 0.55167(8) 0.63598(13) 0.26440(11) 0.0273(4) Uani 1 1 d .
C24 C 0.91192(9) 0.13362(13) 0.48103(11) 0.0286(4) Uani 1 1 d .
C27 C 0.95618(9) 0.25332(13) 0.63753(11) 0.0274(4) Uani 1 1 d .
C6 C 0.85687(8) 0.54202(13) 0.23997(11) 0.0262(4) Uani 1 1 d .
C8 C 0.66970(8) 0.72895(12) 0.16530(11) 0.0257(4) Uani 1 1 d .
C18 C 0.84131(8) 0.25510(12) 0.54176(11) 0.0253(4) Uani 1 1 d .
H18 H 0.794507 0.255854 0.556231 0.030 Uiso 1 1 calc R
C35 C 0.51653(9) 0.79791(13) 0.33378(13) 0.0339(4) Uani 1 1 d .
H35 H 0.505181 0.851886 0.358069 0.041 Uiso 1 1 calc R
C26 C 1.00031(9) 0.20498(14) 0.58269(12) 0.0332(4) Uani 1 1 d .
H26A H 1.009794 0.144548 0.604505 0.040 Uiso 1 1 calc R
H26B H 1.043618 0.236900 0.585761 0.040 Uiso 1 1 calc R
C19 C 0.84989(9) 0.16126(12) 0.50652(10) 0.0266(4) Uani 1 1 d .
C41 C 0.39892(8) 0.74101(13) 0.35519(11) 0.0251(4) Uani 1 1 d .
H41 H 0.377120 0.783491 0.314643 0.030 Uiso 1 1 calc R
C4 C 0.76359(9) 0.72971(14) 0.06924(11) 0.0308(4) Uani 1 1 d .
H4 H 0.739588 0.769148 0.032482 0.037 Uiso 1 1 calc R
C10 C 0.83430(8) 0.46628(12) 0.36030(11) 0.0261(4) Uani 1 1 d .
C12 C 0.80347(9) 0.31903(13) 0.40290(12) 0.0327(4) Uani 1 1 d .
H12 H 0.779770 0.264870 0.392279 0.039 Uiso 1 1 calc R
C13 C 0.84262(8) 0.32996(12) 0.47738(11) 0.0256(4) Uani 1 1 d .
C42 C 0.35377(8) 0.65641(13) 0.34554(11) 0.0259(4) Uani 1 1 d .
C2 C 0.86000(9) 0.63309(14) 0.10841(11) 0.0319(4) Uani 1 1 d .
H2 H 0.901077 0.607174 0.097828 0.038 Uiso 1 1 calc R
C43 C 0.32369(8) 0.63971(14) 0.26624(12) 0.0309(4) Uani 1 1 d .
H43 H 0.332008 0.680130 0.225488 0.037 Uiso 1 1 calc R
C34 C 0.57901(9) 0.79169(13) 0.30267(13) 0.0339(4) Uani 1 1 d .
C11 C 0.79845(10) 0.38590(13) 0.34384(12) 0.0332(4) Uani 1 1 d .
C25 C 0.97301(9) 0.19506(14) 0.49367(12) 0.0320(4) Uani 1 1 d .
H25A H 0.960547 0.254544 0.471473 0.038 Uiso 1 1 calc R
H25B H 1.008807 0.170897 0.464418 0.038 Uiso 1 1 calc R
C50 C 0.42447(9) 0.75225(14) 0.50936(12) 0.0324(4) Uani 1 1 d .
C54 C 0.38566(10) 0.88470(14) 0.43320(13) 0.0360(4) Uani 1 1 d .
H54 H 0.370290 0.912211 0.383994 0.043 Uiso 1 1 calc R
C47 C 0.34166(9) 0.59469(13) 0.40616(12) 0.0312(4) Uani 1 1 d .
C28 C 0.98967(10) 0.27647(14) 0.71418(12) 0.0367(5) Uani 1 1 d .
H28 H 1.036060 0.264010 0.725898 0.044 Uiso 1 1 calc R
C20 C 0.79437(10) 0.10173(14) 0.49693(12) 0.0357(5) Uani 1 1 d .
H20 H 0.753098 0.119018 0.514319 0.043 Uiso 1 1 calc R
C46 C 0.29723(9) 0.52149(15) 0.38478(13) 0.0373(5) Uani 1 1 d .
H46 H 0.287231 0.481534 0.425136 0.045 Uiso 1 1 calc R
C15 C 0.87517(9) 0.47998(13) 0.43330(11) 0.0324(4) Uani 1 1 d .
C44 C 0.28227(9) 0.56575(15) 0.24626(13) 0.0366(5) Uani 1 1 d .
H44 H 0.264056 0.555614 0.192772 0.044 Uiso 1 1 calc R
C23 C 0.91634(11) 0.04860(14) 0.44643(12) 0.0375(5) Uani 1 1 d .
H23 H 0.957667 0.030047 0.429965 0.045 Uiso 1 1 calc R
C14 C 0.87829(9) 0.41057(13) 0.49119(11) 0.0325(4) Uani 1 1 d .
H14 H 0.905202 0.418868 0.540530 0.039 Uiso 1 1 calc R
C49 C 0.43840(10) 0.65216(14) 0.51323(12) 0.0372(5) Uani 1 1 d .
H49A H 0.459699 0.636340 0.567058 0.045 Uiso 1 1 calc R
H49B H 0.469935 0.636577 0.474746 0.045 Uiso 1 1 calc R
C29 C 0.95590(11) 0.31681(17) 0.77198(13) 0.0458(5) Uani 1 1 d .
H29 H 0.979349 0.330583 0.822422 0.055 Uiso 1 1 calc R
C45 C 0.26816(9) 0.50680(15) 0.30694(14) 0.0393(5) Uani 1 1 d .
H45 H 0.239141 0.457549 0.294928 0.047 Uiso 1 1 calc R
C3 C 0.82614(9) 0.69462(15) 0.05500(11) 0.0348(5) Uani 1 1 d .
H3 H 0.845594 0.712521 0.009161 0.042 Uiso 1 1 calc R
C51 C 0.42974(10) 0.80423(17) 0.57940(13) 0.0422(5) Uani 1 1 d .
H51 H 0.444209 0.776955 0.628981 0.051 Uiso 1 1 calc R
C21 C 0.80018(12) 0.01661(15) 0.46153(13) 0.0455(6) Uani 1 1 d .
H21 H 0.762929 -0.022643 0.455359 0.055 Uiso 1 1 calc R
C7 C 0.91376(10) 0.48014(16) 0.22352(14) 0.0424(5) Uani 1 1 d .
H7A H 0.955231 0.514502 0.224050 0.064 Uiso 1 1 calc GR
H7B H 0.902858 0.452187 0.171368 0.064 Uiso 1 1 calc GR
H7C H 0.919747 0.433961 0.264584 0.064 Uiso 1 1 calc GR
C31 C 0.85377(10) 0.31568(15) 0.68119(12) 0.0364(5) Uani 1 1 d .
H31 H 0.807509 0.329336 0.670234 0.044 Uiso 1 1 calc R
C22 C 0.86111(12) -0.00916(15) 0.43577(13) 0.0444(5) Uani 1 1 d .
H22 H 0.864984 -0.065427 0.411229 0.053 Uiso 1 1 calc R
C9 C 0.61973(10) 0.77931(16) 0.10720(14) 0.0427(5) Uani 1 1 d .
H9A H 0.611588 0.745855 0.057367 0.064 Uiso 1 1 calc GR
H9B H 0.637903 0.838096 0.096698 0.064 Uiso 1 1 calc GR
H9C H 0.577544 0.786381 0.130137 0.064 Uiso 1 1 calc GR
C40 C 0.57104(10) 0.54703(15) 0.22902(15) 0.0452(6) Uani 1 1 d .
H40A H 0.537070 0.502134 0.236821 0.068 Uiso 1 1 calc GR
H40B H 0.614577 0.527676 0.255562 0.068 Uiso 1 1 calc GR
H40C H 0.573865 0.554423 0.172084 0.068 Uiso 1 1 calc GR
C30 C 0.88726(12) 0.33726(17) 0.75604(14) 0.0482(6) Uani 1 1 d .
H30 H 0.864185 0.365055 0.795117 0.058 Uiso 1 1 calc R
C16 C 0.75394(14) 0.37287(16) 0.26417(14) 0.0595(8) Uani 1 1 d .
H16A H 0.719139 0.418851 0.258294 0.089 Uiso 1 1 calc GR
H16B H 0.732932 0.313956 0.263237 0.089 Uiso 1 1 calc GR
H16C H 0.781473 0.377530 0.220360 0.089 Uiso 1 1 calc GR
C53 C 0.39182(12) 0.93607(16) 0.50364(15) 0.0477(6) Uani 1 1 d .
H53 H 0.381059 0.997624 0.501437 0.057 Uiso 1 1 calc R
C48 C 0.37257(11) 0.59782(16) 0.49392(13) 0.0430(5) Uani 1 1 d .
H48A H 0.381430 0.535868 0.512176 0.052 Uiso 1 1 calc R
H48B H 0.338682 0.622821 0.525603 0.052 Uiso 1 1 calc R
C52 C 0.41396(12) 0.89567(18) 0.57707(15) 0.0515(6) Uani 1 1 d .
H52 H 0.418208 0.929753 0.624556 0.062 Uiso 1 1 calc R
C17 C 0.91385(13) 0.56760(16) 0.44901(14) 0.0556(7) Uani 1 1 d .
H17A H 0.940924 0.578914 0.405649 0.083 Uiso 1 1 calc GR
H17B H 0.943199 0.563172 0.499287 0.083 Uiso 1 1 calc GR
H17C H 0.882112 0.616619 0.452129 0.083 Uiso 1 1 calc GR
C39 C 0.62761(12) 0.87137(16) 0.3098(2) 0.0626(8) Uani 1 1 d .
H39A H 0.673224 0.850143 0.326161 0.094 Uiso 1 1 calc GR
H39B H 0.614496 0.913304 0.349438 0.094 Uiso 1 1 calc GR
H39C H 0.626002 0.901341 0.258239 0.094 Uiso 1 1 calc GR

loop_
_atom_site_aniso_label
_atom_site_aniso_U_11
_atom_site_aniso_U_22
_atom_site_aniso_U_33
_atom_site_aniso_U_23
_atom_site_aniso_U_13
_atom_site_aniso_U_12
Co1 0.02547(11) 0.02256(14) 0.01605(12) 0.00070(9) 0.00328(8) -0.00137(8)
Cl2 0.0390(2) 0.0306(3) 0.0326(3) -0.0049(2) 0.00106(18) -0.01090(18)
Cl1 0.0502(3) 0.0436(3) 0.0227(2) 0.0037(2) 0.01166(19) -0.0105(2)
N2 0.0235(6) 0.0229(8) 0.0161(7) -0.0005(6) 0.0027(5) -0.0004(5)
N1 0.0277(6) 0.0205(8) 0.0224(7) 0.0019(6) -0.0032(5) -0.0001(5)
N3 0.0239(6) 0.0247(8) 0.0252(8) 0.0001(6) 0.0062(5) 0.0014(5)
C5 0.0251(7) 0.0264(10) 0.0183(8) 0.0012(7) 0.0013(6) -0.0009(6)
C1 0.0239(7) 0.0259(10) 0.0205(8) -0.0021(7) 0.0019(6) -0.0016(6)
C36 0.0253(7) 0.0263(10) 0.0229(9) 0.0020(8) 0.0065(6) 0.0010(6)
C37 0.0239(7) 0.0261(10) 0.0321(10) -0.0016(8) 0.0045(6) -0.0018(6)
C33 0.0241(7) 0.0262(10) 0.0267(9) 0.0026(8) 0.0066(6) 0.0025(6)
C55 0.0240(7) 0.0323(11) 0.0294(10) -0.0018(8) 0.0091(6) -0.0015(7)
C32 0.0292(8) 0.0222(10) 0.0218(9) 0.0038(7) 0.0021(6) 0.0017(6)
C38 0.0266(7) 0.0260(10) 0.0297(9) -0.0039(8) 0.0047(6) 0.0007(7)
C24 0.0396(9) 0.0265(11) 0.0189(9) 0.0013(8) 0.0001(7) 0.0024(7)
C27 0.0304(8) 0.0238(10) 0.0277(10) 0.0013(8) 0.0024(7) 0.0004(7)
C6 0.0232(7) 0.0275(10) 0.0269(9) -0.0027(8) -0.0010(6) 0.0011(6)
C8 0.0257(7) 0.0248(10) 0.0263(9) 0.0035(8) 0.0014(6) 0.0013(6)
C18 0.0239(7) 0.0270(10) 0.0248(9) 0.0014(8) 0.0026(6) -0.0001(6)
C35 0.0326(9) 0.0235(10) 0.0485(13) -0.0041(9) 0.0167(8) 0.0007(7)
C26 0.0265(8) 0.0366(12) 0.0365(11) -0.0036(9) 0.0041(7) -0.0001(7)
C19 0.0357(8) 0.0226(10) 0.0197(9) 0.0049(7) -0.0037(6) -0.0018(7)
C41 0.0238(7) 0.0275(10) 0.0247(9) 0.0031(8) 0.0053(6) 0.0027(6)
C4 0.0352(9) 0.0355(11) 0.0213(9) 0.0066(8) 0.0023(7) -0.0002(8)
C10 0.0278(8) 0.0243(10) 0.0248(9) 0.0029(8) -0.0029(6) 0.0021(6)
C12 0.0386(9) 0.0201(10) 0.0362(11) 0.0015(8) -0.0091(8) -0.0043(7)
C13 0.0253(7) 0.0240(10) 0.0267(9) 0.0013(8) 0.0002(6) 0.0037(6)
C42 0.0201(7) 0.0290(10) 0.0291(9) -0.0004(8) 0.0052(6) 0.0012(6)
C2 0.0270(8) 0.0426(12) 0.0272(10) -0.0045(9) 0.0083(7) -0.0004(7)
C43 0.0257(8) 0.0383(12) 0.0292(10) -0.0019(9) 0.0048(7) 0.0069(7)
C34 0.0310(9) 0.0227(10) 0.0507(13) -0.0019(9) 0.0160(8) -0.0023(7)
C11 0.0411(10) 0.0245(10) 0.0300(10) 0.0009(8) -0.0124(8) -0.0023(8)
C25 0.0337(9) 0.0328(11) 0.0312(10) -0.0018(9) 0.0112(7) 0.0025(7)
C50 0.0263(8) 0.0410(12) 0.0302(10) -0.0027(9) 0.0043(7) -0.0042(7)
C54 0.0383(10) 0.0320(12) 0.0397(12) -0.0010(9) 0.0130(8) 0.0018(8)
C47 0.0275(8) 0.0322(11) 0.0342(10) 0.0013(9) 0.0044(7) -0.0029(7)
C28 0.0358(9) 0.0381(12) 0.0340(11) -0.0015(9) -0.0041(8) -0.0002(8)
C20 0.0362(9) 0.0348(12) 0.0336(11) 0.0100(9) -0.0062(7) -0.0036(8)
C46 0.0347(9) 0.0328(12) 0.0455(12) 0.0007(10) 0.0097(8) -0.0048(8)
C15 0.0387(9) 0.0270(11) 0.0286(10) 0.0028(8) -0.0082(7) -0.0048(8)
C44 0.0269(8) 0.0444(13) 0.0376(11) -0.0158(10) 0.0005(7) 0.0069(8)
C23 0.0557(12) 0.0325(12) 0.0236(10) 0.0001(9) 0.0011(8) 0.0045(9)
C14 0.0391(9) 0.0295(11) 0.0256(10) 0.0030(8) -0.0103(7) -0.0040(8)
C49 0.0400(10) 0.0404(13) 0.0292(10) 0.0043(9) -0.0045(8) -0.0015(8)
C29 0.0533(12) 0.0581(15) 0.0237(10) -0.0079(10) -0.0054(9) 0.0042(11)
C45 0.0275(8) 0.0347(12) 0.0559(14) -0.0118(10) 0.0052(8) -0.0033(8)
C3 0.0368(9) 0.0474(13) 0.0216(9) 0.0036(9) 0.0098(7) -0.0038(8)
C51 0.0421(10) 0.0532(15) 0.0313(11) -0.0057(11) 0.0051(8) -0.0034(10)
C21 0.0582(13) 0.0297(12) 0.0434(13) 0.0087(10) -0.0156(10) -0.0170(10)
C7 0.0355(10) 0.0440(13) 0.0482(13) 0.0051(11) 0.0072(9) 0.0149(9)
C31 0.0357(9) 0.0421(13) 0.0316(11) -0.0029(10) 0.0053(8) 0.0083(8)
C22 0.0717(15) 0.0257(12) 0.0327(12) -0.0031(9) -0.0067(10) 0.0005(10)
C9 0.0316(9) 0.0515(14) 0.0445(13) 0.0172(11) 0.0016(8) 0.0107(9)
C40 0.0335(9) 0.0341(13) 0.0697(16) -0.0179(11) 0.0130(10) -0.0023(8)
C30 0.0534(13) 0.0603(16) 0.0316(12) -0.0100(11) 0.0075(9) 0.0100(11)
C16 0.0910(18) 0.0321(13) 0.0443(14) 0.0079(11) -0.0384(13) -0.0181(12)
C53 0.0543(13) 0.0349(13) 0.0571(16) -0.0110(12) 0.0199(11) 0.0036(10)
C48 0.0511(12) 0.0417(13) 0.0346(12) 0.0096(10) -0.0017(9) -0.0135(10)
C52 0.0552(13) 0.0555(17) 0.0452(14) -0.0224(13) 0.0116(10) -0.0034(11)
C17 0.0741(16) 0.0367(13) 0.0472(14) 0.0122(11) -0.0295(11) -0.0241(11)
C39 0.0476(12) 0.0325(13) 0.116(2) -0.0200(14) 0.0425(14) -0.0119(10)

loop_
_atom_type_symbol
_atom_type_description
_atom_type_scat_dispersion_real
_atom_type_scat_dispersion_imag
_atom_type_scat_source
C C 0.0033 0.0016 'International Tables Vol C Tables 4.2.6.8 and 6.1.1.4'
H H 0.0000 0.0000 'International Tables Vol C Tables 4.2.6.8 and 6.1.1.4'
Cl Cl 0.1484 0.1585 'International Tables Vol C Tables 4.2.6.8 and 6.1.1.4'
Co Co 0.3494 0.9721 'International Tables Vol C Tables 4.2.6.8 and 6.1.1.4'
N N 0.0061 0.0033 'International Tables Vol C Tables 4.2.6.8 and 6.1.1.4'

loop_
_geom_angle_atom_site_label_1
_geom_angle_atom_site_label_2
_geom_angle_atom_site_label_3
_geom_angle
Cl1 Co1 Cl2 109.69(2)
N2 Co1 Cl2 88.31(4)
N2 Co1 Cl1 161.88(4)
N2 Co1 N1 74.05(5)
N2 Co1 N3 73.91(5)
N1 Co1 Cl2 103.60(4)
N1 Co1 Cl1 102.61(4)
N1 Co1 N3 139.02(5)
N3 Co1 Cl2 100.30(4)
N3 Co1 Cl1 99.95(4)
C5 N2 Co1 118.51(11)
C1 N2 Co1 118.51(11)
C1 N2 C5 121.61(14)
C6 N1 Co1 116.29(12)
C6 N1 C10 121.26(15)
C10 N1 Co1 122.40(11)
C33 N3 Co1 121.86(11)
C8 N3 Co1 116.24(11)
C8 N3 C33 121.65(14)
N2 C5 C8 112.17(15)
N2 C5 C4 120.69(15)
C4 C5 C8 127.06(16)
N2 C1 C6 112.45(14)
N2 C1 C2 120.69(16)
C2 C1 C6 126.75(16)
C37 C36 C35 118.06(15)
C37 C36 C41 122.55(16)
C35 C36 C41 119.18(16)
C36 C37 C38 121.85(17)
C38 C33 N3 117.72(16)
C34 C33 N3 120.63(16)
C34 C33 C38 121.40(15)
C50 C55 C41 121.85(17)
C54 C55 C41 119.16(17)
C54 C55 C50 118.90(18)
C27 C32 C18 125.83(16)
C31 C32 C27 118.97(16)
C31 C32 C18 115.20(15)
C37 C38 C40 120.50(17)
C33 C38 C37 118.46(17)
C33 C38 C40 121.05(16)
C19 C24 C25 119.81(17)
C23 C24 C19 119.22(18)
C23 C24 C25 120.95(17)
C32 C27 C26 127.37(16)
C32 C27 C28 117.84(17)
C28 C27 C26 114.75(16)
N1 C6 C1 114.46(15)
N1 C6 C7 126.11(17)
C1 C6 C7 119.26(16)
N3 C8 C5 114.50(15)
N3 C8 C9 126.39(16)
C9 C8 C5 119.00(16)
C32 C18 C13 114.40(14)
C19 C18 C32 114.80(14)
C19 C18 C13 111.84(15)
C36 C35 C34 121.94(18)
C27 C26 C25 118.00(15)
C24 C19 C18 121.48(16)
C20 C19 C24 118.91(18)
C20 C19 C18 119.59(17)
C55 C41 C36 111.69(14)
C55 C41 C42 117.65(14)
C42 C41 C36 113.23(15)
C3 C4 C5 117.95(17)
C11 C10 N1 117.54(15)
C11 C10 C15 121.65(17)
C15 C10 N1 120.61(16)
C11 C12 C13 122.33(18)
C12 C13 C18 118.92(16)
C14 C13 C18 123.28(15)
C14 C13 C12 117.71(17)
C43 C42 C41 114.73(16)
C47 C42 C41 126.94(16)
C47 C42 C43 118.30(17)
C3 C2 C1 118.40(16)
C44 C43 C42 122.56(19)
C33 C34 C35 118.14(17)
C33 C34 C39 121.86(16)
C35 C34 C39 120.00(18)
C10 C11 C16 120.65(17)
C12 C11 C10 118.28(16)
C12 C11 C16 121.05(18)
C24 C25 C26 112.34(15)
C55 C50 C49 119.80(17)
C51 C50 C55 119.3(2)
C51 C50 C49 120.76(19)
C55 C54 C53 121.1(2)
C42 C47 C46 118.03(18)
C42 C47 C48 126.23(17)
C46 C47 C48 115.73(18)
C29 C28 C27 121.77(18)
C21 C20 C19 120.7(2)
C45 C46 C47 122.6(2)
C10 C15 C14 117.90(17)
C10 C15 C17 120.36(17)
C14 C15 C17 121.74(16)
C43 C44 C45 118.99(19)
C22 C23 C24 121.6(2)
C13 C14 C15 122.11(16)
C50 C49 C48 111.07(17)
C28 C29 C30 120.48(19)
C46 C45 C44 119.47(19)
C4 C3 C2 120.48(17)
C52 C51 C50 121.3(2)
C22 C21 C20 119.8(2)
C30 C31 C32 122.37(18)
C21 C22 C23 119.8(2)
C31 C30 C29 118.6(2)
C52 C53 C54 119.9(2)
C47 C48 C49 117.01(17)
C53 C52 C51 119.4(2)

loop_
_geom_bond_atom_site_label_1
_geom_bond_atom_site_label_2
_geom_bond_distance
Co1 Cl2 2.3252(5)
Co1 Cl1 2.2337(5)
Co1 N2 2.0473(14)
Co1 N1 2.1594(14)
Co1 N3 2.1638(14)
N2 C5 1.336(2)
N2 C1 1.327(2)
N1 C6 1.283(2)
N1 C10 1.441(2)
N3 C33 1.437(2)
N3 C8 1.281(2)
C5 C8 1.494(2)
C5 C4 1.389(2)
C1 C6 1.490(2)
C1 C2 1.384(2)
C36 C37 1.379(3)
C36 C35 1.391(2)
C36 C41 1.539(2)
C37 C38 1.394(2)
C33 C38 1.389(2)
C33 C34 1.388(3)
C55 C41 1.523(3)
C55 C50 1.400(3)
C55 C54 1.385(3)
C32 C27 1.400(2)
C32 C18 1.528(2)
C32 C31 1.392(3)
C38 C40 1.502(3)
C24 C19 1.400(3)
C24 C25 1.500(3)
C24 C23 1.384(3)
C27 C26 1.509(3)
C27 C28 1.405(3)
C6 C7 1.494(2)
C8 C9 1.492(2)
C18 C19 1.517(3)
C18 C13 1.538(3)
C35 C34 1.393(2)
C26 C25 1.519(3)
C19 C20 1.396(3)
C41 C42 1.527(2)
C4 C3 1.382(3)
C10 C11 1.388(3)
C10 C15 1.389(2)
C12 C13 1.387(2)
C12 C11 1.385(3)
C13 C14 1.384(3)
C42 C43 1.401(2)
C42 C47 1.397(3)
C2 C3 1.383(3)
C43 C44 1.377(3)
C34 C39 1.509(3)
C11 C16 1.511(3)
C50 C49 1.498(3)
C50 C51 1.386(3)
C54 C53 1.386(3)
C47 C46 1.407(3)
C47 C48 1.513(3)
C28 C29 1.366(3)
C20 C21 1.394(3)
C46 C45 1.368(3)
C15 C14 1.399(3)
C15 C17 1.505(3)
C44 C45 1.382(3)
C23 C22 1.375(3)
C49 C48 1.525(3)
C29 C30 1.380(3)
C51 C52 1.381(3)
C21 C22 1.374(3)
C31 C30 1.374(3)
C53 C52 1.380(3)

loop_
_smtbx_masks_void_nr
_smtbx_masks_void_average_x
_smtbx_masks_void_average_y
_smtbx_masks_void_average_z
_smtbx_masks_void_volume
_smtbx_masks_void_count_electrons
1 -0.081 -0.088 0.169 83.5 15.9
2 0.081 0.088 0.831 83.5 16.1
3 0.081 0.412 0.331 83.5 16.1
4 -0.081 0.588 0.669 83.5 15.9
5 0.394 0.637 0.683 14.8 0.0
6 0.394 0.863 0.183 14.8 0.0
7 0.459 0.036 0.874 15.2 0.0
8 0.459 0.464 0.374 15.2 0.0
9 0.453 0.122 0.496 8.6 0.0
10 0.453 0.378 -0.004 8.6 0.0
11 0.541 -0.036 0.126 15.2 0.0
12 0.541 0.536 0.626 15.2 0.0
13 0.547 0.622 0.004 8.6 0.0
14 0.547 0.878 0.504 8.6 0.0
15 0.606 0.137 0.817 14.8 0.0
16 0.606 0.363 0.317 14.8 0.0
